data_7044029
loop_
_publ_author_name
'Kuzmina, Olga'
'Hassan, Hasyareeda'
'Patel, Laura'
'Ashworth, Claire'
'Bakis, Eduards'
'White, Andrew J. P.'
'Hunt, Patricia'
'Welton, Tom'

_publ_section_title
;
 The impact of ionic liquids on the coordination of anions with
 solvatochromic copper complexes
;
_journal_name_full 'Dalton Trans.'
_journal_paper_doi 10.1039/C7DT02372C
_journal_year 2017
_chemical_formula_moiety 'C11 H23 Cu N2 O2, C F3 O3 S'
_chemical_formula_sum 'C12 H23 Cu F3 N2 O5 S'
_chemical_formula_weight 427.92
_space_group_crystal_system triclinic
_space_group_IT_number 2
_space_group_name_Hall '-P 1'
_space_group_name_H-M_alt 'P -1'
_symmetry_space_group_name_Hall '-P 1'
_symmetry_space_group_name_H-M 'P -1'
_atom_sites_solution_hydrogens geom
_audit_creation_method SHELXL-2014/7
_audit_update_record
;
2016-10-05 deposited with the CCDC.
2017-08-23 downloaded from the CCDC.
;
_cell_angle_alpha 93.461(15)
_cell_angle_beta 98.617(15)
_cell_angle_gamma 91.736(13)
_cell_formula_units_Z 4
_cell_length_a 8.8800(14)
_cell_length_b 13.920(2)
_cell_length_c 14.969(3)
_cell_measurement_reflns_used 19668
_cell_measurement_temperature 173(2)
_cell_measurement_theta_max 70.7782
_cell_measurement_theta_min 2.9900
_cell_volume 1824.6(5)
_computing_cell_refinement 'CrysAlis RED, Oxford Diffraction Ltd'
_computing_data_collection 'CrysAlis CCD, Oxford Diffraction Ltd'
_computing_data_reduction 'CrysAlis RED, Oxford Diffraction Ltd'
_computing_molecular_graphics 'Bruker SHELXTL'
_computing_publication_material 'CIFTAB-2014 (Sheldrick, 2014)'
_computing_structure_refinement 'SHELXL-2014/7 (Sheldrick, 2014)'
_computing_structure_solution 'Bruker SHELXTL'
_diffrn_ambient_temperature 173(2)
_diffrn_detector_area_resol_mean 8.2556
_diffrn_measured_fraction_theta_full 0.999
_diffrn_measured_fraction_theta_max 0.990
_diffrn_measurement_device_type 'OD Xcalibur PX Ultra'
_diffrn_measurement_method 'omega scans'
_diffrn_radiation_type CuK\a
_diffrn_radiation_wavelength 1.54184
_diffrn_reflns_av_R_equivalents 0.0357
_diffrn_reflns_av_unetI/netI 0.0243
_diffrn_reflns_Laue_measured_fraction_full 0.999
_diffrn_reflns_Laue_measured_fraction_max 0.990
_diffrn_reflns_limit_h_max 10
_diffrn_reflns_limit_h_min -10
_diffrn_reflns_limit_k_max 16
_diffrn_reflns_limit_k_min -17
_diffrn_reflns_limit_l_max 18
_diffrn_reflns_limit_l_min -18
_diffrn_reflns_number 43913
_diffrn_reflns_point_group_measured_fraction_full 0.999
_diffrn_reflns_point_group_measured_fraction_max 0.990
_diffrn_reflns_theta_full 67.684
_diffrn_reflns_theta_max 70.896
_diffrn_reflns_theta_min 2.992
_exptl_absorpt_coefficient_mu 3.265
_exptl_absorpt_correction_T_max 1.15404
_exptl_absorpt_correction_T_min 0.66992
_exptl_absorpt_correction_type multi-scan
_exptl_absorpt_process_details
; 
CrysAlis RED, Oxford Diffraction Ltd., 
Version 1.171.29.9 (release 23-03-2006 CrysAlis171 .NET) 
(compiled Mar 23 2006,23:39:28) 
Empirical absorption correction using spherical harmonics, 
implemented in SCALE3 ABSPACK scaling algorithm. 
;
_exptl_crystal_colour Blue
_exptl_crystal_density_diffrn 1.558
_exptl_crystal_description 'platy needles'
_exptl_crystal_F_000 884
_exptl_crystal_size_max 0.27
_exptl_crystal_size_mid 0.21
_exptl_crystal_size_min 0.03
_refine_diff_density_max 0.558
_refine_diff_density_min -0.282
_refine_diff_density_rms 0.052
_refine_ls_extinction_method none
_refine_ls_goodness_of_fit_ref 0.974
_refine_ls_hydrogen_treatment constr
_refine_ls_matrix_type full
_refine_ls_number_parameters 445
_refine_ls_number_reflns 6961
_refine_ls_number_restraints 0
_refine_ls_restrained_S_all 0.974
_refine_ls_R_factor_all 0.0398
_refine_ls_R_factor_gt 0.0302
_refine_ls_shift/su_max 0.001
_refine_ls_shift/su_mean 0.000
_refine_ls_structure_factor_coef Fsqd
_refine_ls_weighting_details 'w=1/[\s^2^(Fo^2^)+(0.0550P)^2^] where P=(Fo^2^+2Fc^2^)/3'
_refine_ls_weighting_scheme calc
_refine_ls_wR_factor_gt 0.0782
_refine_ls_wR_factor_ref 0.0803
_reflns_Friedel_coverage 0.000
_reflns_number_gt 5400
_reflns_number_total 6961
_reflns_threshold_expression 'I > 2\s(I)'
_cod_data_source_file c7dt02372c2.cif
_cod_data_source_block Cu-acac-tmen_OTf
_cod_original_cell_volume 1824.6(6)
_cod_database_code 7044029
_shelx_shelxl_version_number 2014/7
_shelx_space_group_comment
; 
The symmetry employed for this shelxl refinement is uniquely defined 
by the following loop, which should always be used as a source of 
symmetry information in preference to the above space-group names. 
They are only intended as comments. 
;

loop_
_space_group_symop_operation_xyz
'x, y, z'
'-x, -y, -z'

loop_
_atom_site_label
_atom_site_type_symbol
_atom_site_fract_x
_atom_site_fract_y
_atom_site_fract_z
_atom_site_U_iso_or_equiv
_atom_site_adp_type
_atom_site_occupancy
_atom_site_site_symmetry_order
_atom_site_calc_flag
_atom_site_refinement_flags_posn
_atom_site_refinement_flags_adp
Cu1A Cu 0.33821(3) 0.37355(2) 0.72128(2) 0.03450(9) Uani 1 1 d . .
N1A N 0.52098(19) 0.30690(12) 0.78618(12) 0.0350(4) Uani 1 1 d . .
C2A C 0.5572(2) 0.23337(15) 0.71762(15) 0.0401(5) Uani 1 1 d . .
H2AA H 0.4812 0.1789 0.7110 0.048 Uiso 1 1 calc R U
H2AB H 0.6591 0.2083 0.7375 0.048 Uiso 1 1 calc R U
C3A C 0.5553(2) 0.27751(16) 0.62813(15) 0.0420(5) Uani 1 1 d . .
H3AA H 0.6403 0.3261 0.6326 0.050 Uiso 1 1 calc R U
H3AB H 0.5691 0.2270 0.5809 0.050 Uiso 1 1 calc R U
N4A N 0.40790(19) 0.32382(12) 0.60280(11) 0.0339(4) Uani 1 1 d . .
C5A C 0.4928(3) 0.25952(17) 0.86826(16) 0.0470(5) Uani 1 1 d . .
H5AA H 0.4646 0.3078 0.9126 0.071 Uiso 1 1 calc R U
H5AB H 0.5855 0.2287 0.8944 0.071 Uiso 1 1 calc R U
H5AC H 0.4097 0.2107 0.8521 0.071 Uiso 1 1 calc R U
C6A C 0.6485(3) 0.38008(16) 0.81281(18) 0.0485(6) Uani 1 1 d . .
H6AA H 0.6661 0.4143 0.7598 0.073 Uiso 1 1 calc R U
H6AB H 0.7412 0.3479 0.8367 0.073 Uiso 1 1 calc R U
H6AC H 0.6219 0.4262 0.8595 0.073 Uiso 1 1 calc R U
C7A C 0.4293(3) 0.40465(16) 0.54468(15) 0.0458(5) Uani 1 1 d . .
H7AA H 0.5035 0.4525 0.5780 0.069 Uiso 1 1 calc R U
H7AB H 0.3317 0.4348 0.5280 0.069 Uiso 1 1 calc R U
H7AC H 0.4669 0.3799 0.4898 0.069 Uiso 1 1 calc R U
C8A C 0.2939(3) 0.25326(17) 0.55192(16) 0.0476(6) Uani 1 1 d . .
H8AA H 0.1937 0.2819 0.5432 0.071 Uiso 1 1 calc R U
H8AB H 0.2889 0.1956 0.5860 0.071 Uiso 1 1 calc R U
H8AC H 0.3234 0.2355 0.4928 0.071 Uiso 1 1 calc R U
O9A O 0.16555(16) 0.42970(10) 0.65306(10) 0.0391(3) Uani 1 1 d . .
C9A C 0.0639(2) 0.47442(14) 0.68920(15) 0.0377(5) Uani 1 1 d . .
C10A C 0.0724(3) 0.50081(15) 0.78024(16) 0.0420(5) Uani 1 1 d . .
H10A H -0.0107 0.5342 0.7986 0.050 Uiso 1 1 calc R U
C11A C 0.1924(2) 0.48259(14) 0.84731(15) 0.0379(5) Uani 1 1 d . .
O11A O 0.30870(17) 0.43556(10) 0.83460(10) 0.0404(3) Uani 1 1 d . .
C12A C -0.0743(3) 0.49839(18) 0.62393(17) 0.0515(6) Uani 1 1 d . .
H12A H -0.0420 0.5347 0.5755 0.077 Uiso 1 1 calc R U
H12B H -0.1417 0.5374 0.6562 0.077 Uiso 1 1 calc R U
H12C H -0.1291 0.4387 0.5977 0.077 Uiso 1 1 calc R U
C13A C 0.1907(3) 0.51802(17) 0.94438(16) 0.0505(6) Uani 1 1 d . .
H13A H 0.1851 0.4628 0.9815 0.076 Uiso 1 1 calc R U
H13B H 0.1018 0.5574 0.9479 0.076 Uiso 1 1 calc R U
H13C H 0.2840 0.5569 0.9668 0.076 Uiso 1 1 calc R U
S20A S 0.03526(6) 0.19284(4) 0.73808(4) 0.04053(13) Uani 1 1 d . .
O21A O 0.18923(17) 0.22642(11) 0.73475(11) 0.0481(4) Uani 1 1 d . .
O22A O -0.08094(18) 0.25536(13) 0.70103(13) 0.0586(5) Uani 1 1 d . .
O23A O 0.0047(2) 0.09208(12) 0.71372(12) 0.0588(5) Uani 1 1 d . .
C20A C 0.0272(3) 0.20143(16) 0.85997(17) 0.0442(5) Uani 1 1 d . .
F21A F -0.10948(18) 0.16947(12) 0.87674(11) 0.0666(4) Uani 1 1 d . .
F22A F 0.13096(18) 0.14856(11) 0.90451(10) 0.0641(4) Uani 1 1 d . .
F23A F 0.0483(2) 0.29074(10) 0.89506(11) 0.0663(4) Uani 1 1 d . .
Cu1B Cu 0.31087(3) 0.87197(2) 0.73260(2) 0.03251(9) Uani 1 1 d . .
N1B N 0.15799(19) 0.82694(12) 0.81212(12) 0.0347(4) Uani 1 1 d . .
C2B C 0.0426(3) 0.76486(19) 0.75060(17) 0.0528(6) Uani 1 1 d . .
H2BA H 0.0839 0.7007 0.7396 0.063 Uiso 1 1 calc R U
H2BB H -0.0500 0.7561 0.7792 0.063 Uiso 1 1 calc R U
C3B C 0.0032(3) 0.8099(2) 0.66386(17) 0.0547(6) Uani 1 1 d . .
H3BA H -0.0518 0.8695 0.6738 0.066 Uiso 1 1 calc R U
H3BB H -0.0652 0.7653 0.6208 0.066 Uiso 1 1 calc R U
N4B N 0.14398(19) 0.83370(13) 0.62426(12) 0.0368(4) Uani 1 1 d . .
C5B C 0.2258(3) 0.76894(16) 0.88656(15) 0.0450(5) Uani 1 1 d . .
H5BA H 0.2699 0.7117 0.8611 0.067 Uiso 1 1 calc R U
H5BB H 0.1466 0.7491 0.9215 0.067 Uiso 1 1 calc R U
H5BC H 0.3058 0.8076 0.9263 0.067 Uiso 1 1 calc R U
C6B C 0.0912(3) 0.91215(17) 0.85216(17) 0.0504(6) Uani 1 1 d . .
H6BA H 0.0428 0.9504 0.8037 0.076 Uiso 1 1 calc R U
H6BB H 0.1717 0.9515 0.8909 0.076 Uiso 1 1 calc R U
H6BC H 0.0146 0.8912 0.8885 0.076 Uiso 1 1 calc R U
C7B C 0.1103(3) 0.91443(18) 0.56552(17) 0.0524(6) Uani 1 1 d . .
H7BA H 0.0831 0.9704 0.6018 0.079 Uiso 1 1 calc R U
H7BB H 0.0250 0.8953 0.5176 0.079 Uiso 1 1 calc R U
H7BC H 0.2004 0.9311 0.5382 0.079 Uiso 1 1 calc R U
C8B C 0.1901(3) 0.75172(19) 0.56999(17) 0.0595(7) Uani 1 1 d . .
H8BA H 0.2001 0.6954 0.6063 0.089 Uiso 1 1 calc R U
H8BB H 0.2883 0.7676 0.5509 0.089 Uiso 1 1 calc R U
H8BC H 0.1129 0.7373 0.5164 0.089 Uiso 1 1 calc R U
O9B O 0.43703(16) 0.92337(10) 0.65173(10) 0.0394(3) Uani 1 1 d . .
C9B C 0.5716(2) 0.96090(14) 0.67721(14) 0.0339(4) Uani 1 1 d . .
C10B C 0.6415(2) 0.97862(14) 0.76557(14) 0.0352(4) Uani 1 1 d . .
H10B H 0.7434 1.0043 0.7752 0.042 Uiso 1 1 calc R U
C11B C 0.5748(2) 0.96189(14) 0.84140(14) 0.0354(4) Uani 1 1 d . .
O11B O 0.43984(16) 0.92615(10) 0.84002(9) 0.0385(3) Uani 1 1 d . .
C12B C 0.6553(2) 0.98866(17) 0.60119(15) 0.0431(5) Uani 1 1 d . .
H12D H 0.6705 0.9309 0.5634 0.065 Uiso 1 1 calc R U
H12E H 0.7545 1.0193 0.6267 0.065 Uiso 1 1 calc R U
H12F H 0.5952 1.0339 0.5643 0.065 Uiso 1 1 calc R U
C13B C 0.6621(3) 0.98773(17) 0.93452(15) 0.0445(5) Uani 1 1 d . .
H13D H 0.6160 1.0427 0.9625 0.067 Uiso 1 1 calc R U
H13E H 0.7683 1.0048 0.9297 0.067 Uiso 1 1 calc R U
H13F H 0.6587 0.9325 0.9719 0.067 Uiso 1 1 calc R U
S20B S 0.56018(6) 0.66980(4) 0.73180(3) 0.03740(12) Uani 1 1 d . .
O21B O 0.42282(17) 0.72110(11) 0.73715(11) 0.0454(4) Uani 1 1 d . .
O22B O 0.67183(19) 0.71950(14) 0.68971(12) 0.0605(5) Uani 1 1 d . .
O23B O 0.5345(2) 0.56893(12) 0.70537(12) 0.0616(5) Uani 1 1 d . .
C20B C 0.6465(2) 0.67021(15) 0.85062(15) 0.0398(5) Uani 1 1 d . .
F21B F 0.77542(15) 0.62164(11) 0.85982(10) 0.0566(4) Uani 1 1 d . .
F22B F 0.55485(16) 0.62844(11) 0.90019(10) 0.0605(4) Uani 1 1 d . .
F23B F 0.6831(2) 0.75831(10) 0.88641(11) 0.0688(5) Uani 1 1 d . .

loop_
_atom_site_aniso_label
_atom_site_aniso_U_11
_atom_site_aniso_U_22
_atom_site_aniso_U_33
_atom_site_aniso_U_23
_atom_site_aniso_U_13
_atom_site_aniso_U_12
Cu1A 0.03297(16) 0.03851(17) 0.03119(16) -0.00020(12) 0.00152(12) 0.00934(12)
N1A 0.0312(9) 0.0348(9) 0.0381(10) 0.0022(7) 0.0017(7) 0.0045(7)
C2A 0.0333(11) 0.0361(11) 0.0499(13) 0.0006(9) 0.0027(10) 0.0067(9)
C3A 0.0382(12) 0.0439(12) 0.0450(13) -0.0020(10) 0.0110(10) 0.0058(9)
N4A 0.0343(9) 0.0348(9) 0.0319(9) -0.0024(7) 0.0039(7) 0.0022(7)
C5A 0.0445(13) 0.0544(14) 0.0424(13) 0.0130(11) 0.0021(10) 0.0096(11)
C6A 0.0393(12) 0.0421(12) 0.0591(15) -0.0019(11) -0.0062(11) -0.0017(10)
C7A 0.0583(14) 0.0446(12) 0.0349(12) 0.0030(10) 0.0084(11) 0.0019(11)
C8A 0.0483(13) 0.0499(13) 0.0413(13) -0.0112(10) 0.0037(11) -0.0072(11)
O9A 0.0369(8) 0.0434(8) 0.0367(8) 0.0031(6) 0.0023(6) 0.0117(6)
C9A 0.0338(11) 0.0312(10) 0.0484(13) 0.0066(9) 0.0057(10) 0.0027(8)
C10A 0.0405(12) 0.0338(11) 0.0548(14) 0.0036(10) 0.0157(11) 0.0083(9)
C11A 0.0446(12) 0.0276(10) 0.0440(12) 0.0014(9) 0.0154(10) 0.0011(9)
O11A 0.0432(8) 0.0428(8) 0.0346(8) -0.0018(6) 0.0050(7) 0.0077(7)
C12A 0.0368(12) 0.0560(14) 0.0611(16) 0.0072(12) 0.0023(11) 0.0117(11)
C13A 0.0672(16) 0.0447(13) 0.0432(13) 0.0004(10) 0.0200(12) 0.0086(11)
S20A 0.0326(3) 0.0422(3) 0.0458(3) 0.0061(2) 0.0025(2) -0.0043(2)
O21A 0.0342(8) 0.0524(9) 0.0577(10) 0.0086(8) 0.0064(7) -0.0028(7)
O22A 0.0382(9) 0.0724(12) 0.0675(12) 0.0259(10) 0.0057(8) 0.0086(8)
O23A 0.0685(12) 0.0487(10) 0.0557(11) -0.0016(8) 0.0039(9) -0.0158(9)
C20A 0.0412(12) 0.0398(12) 0.0511(14) 0.0047(10) 0.0058(11) -0.0042(10)
F21A 0.0576(9) 0.0813(11) 0.0640(10) 0.0138(8) 0.0200(8) -0.0157(8)
F22A 0.0691(10) 0.0678(9) 0.0528(9) 0.0143(7) -0.0049(8) 0.0115(8)
F23A 0.0911(12) 0.0438(8) 0.0651(10) -0.0048(7) 0.0209(9) -0.0086(8)
Cu1B 0.02922(15) 0.03716(16) 0.02948(16) 0.00120(12) 0.00082(12) -0.00565(12)
N1B 0.0334(9) 0.0361(9) 0.0334(9) -0.0011(7) 0.0039(7) -0.0038(7)
C2B 0.0441(13) 0.0651(16) 0.0466(14) 0.0031(12) 0.0034(11) -0.0208(12)
C3B 0.0346(12) 0.0818(18) 0.0443(14) 0.0091(13) -0.0032(10) -0.0156(12)
N4B 0.0297(9) 0.0460(10) 0.0330(9) 0.0020(8) 0.0007(7) -0.0037(7)
C5B 0.0488(13) 0.0443(12) 0.0441(13) 0.0097(10) 0.0114(11) 0.0027(10)
C6B 0.0528(14) 0.0511(14) 0.0517(14) 0.0089(11) 0.0171(12) 0.0169(11)
C7B 0.0486(14) 0.0616(15) 0.0438(13) 0.0122(11) -0.0066(11) 0.0023(11)
C8B 0.0570(16) 0.0639(16) 0.0490(15) -0.0173(12) -0.0124(12) 0.0076(13)
O9B 0.0328(7) 0.0495(9) 0.0340(8) 0.0040(6) 0.0007(6) -0.0105(6)
C9B 0.0335(10) 0.0293(10) 0.0387(11) 0.0041(8) 0.0041(9) 0.0004(8)
C10B 0.0305(10) 0.0334(10) 0.0397(11) -0.0008(8) 0.0015(9) -0.0045(8)
C11B 0.0358(11) 0.0284(10) 0.0390(11) -0.0030(8) -0.0018(9) -0.0012(8)
O11B 0.0360(8) 0.0455(8) 0.0320(7) -0.0016(6) 0.0020(6) -0.0087(6)
C12B 0.0356(11) 0.0535(13) 0.0400(12) 0.0046(10) 0.0057(10) -0.0062(10)
C13B 0.0414(12) 0.0505(13) 0.0380(12) -0.0053(10) -0.0004(10) -0.0090(10)
S20B 0.0350(3) 0.0430(3) 0.0336(3) -0.0013(2) 0.0040(2) 0.0061(2)
O21B 0.0390(8) 0.0521(9) 0.0448(9) 0.0035(7) 0.0021(7) 0.0143(7)
O22B 0.0448(10) 0.0895(13) 0.0505(10) 0.0176(9) 0.0131(8) 0.0002(9)
O23B 0.0770(13) 0.0467(10) 0.0557(11) -0.0151(8) -0.0017(10) 0.0090(9)
C20B 0.0389(11) 0.0399(11) 0.0401(12) 0.0003(9) 0.0047(10) 0.0070(9)
F21B 0.0414(7) 0.0721(9) 0.0568(9) 0.0129(7) 0.0023(7) 0.0205(7)
F22B 0.0531(8) 0.0879(11) 0.0450(8) 0.0186(7) 0.0144(7) 0.0107(8)
F23B 0.0922(12) 0.0471(8) 0.0554(9) -0.0100(7) -0.0226(8) 0.0064(8)

loop_
_atom_type_symbol
_atom_type_description
_atom_type_scat_dispersion_real
_atom_type_scat_dispersion_imag
_atom_type_scat_source
C C 0.0181 0.0091 'International Tables Vol C Tables 4.2.6.8 and 6.1.1.4'
H H 0.0000 0.0000 'International Tables Vol C Tables 4.2.6.8 and 6.1.1.4'
N N 0.0311 0.0180 'International Tables Vol C Tables 4.2.6.8 and 6.1.1.4'
O O 0.0492 0.0322 'International Tables Vol C Tables 4.2.6.8 and 6.1.1.4'
F F 0.0727 0.0534 'International Tables Vol C Tables 4.2.6.8 and 6.1.1.4'
S S 0.3331 0.5567 'International Tables Vol C Tables 4.2.6.8 and 6.1.1.4'
Cu Cu -1.9646 0.5888 'International Tables Vol C Tables 4.2.6.8 and 6.1.1.4'

loop_
_geom_angle_atom_site_label_1
_geom_angle_atom_site_label_2
_geom_angle_atom_site_label_3
_geom_angle
_geom_angle_site_symmetry_3
O11A Cu1A O9A 94.46(6) .
O11A Cu1A N1A 89.38(7) .
O9A Cu1A N1A 175.96(7) .
O11A Cu1A N4A 168.81(7) .
O9A Cu1A N4A 89.96(7) .
N1A Cu1A N4A 86.47(7) .
O11A Cu1A O21A 96.36(6) .
O9A Cu1A O21A 91.64(6) .
N1A Cu1A O21A 86.69(6) .
N4A Cu1A O21A 93.77(6) .
O11A Cu1A O23B 83.07(6) .
O9A Cu1A O23B 88.40(6) .
N1A Cu1A O23B 93.30(6) .
N4A Cu1A O23B 86.79(6) .
O21A Cu1A O23B 179.43(5) .
C5A N1A C2A 109.46(16) .
C5A N1A C6A 108.17(18) .
C2A N1A C6A 111.77(17) .
C5A N1A Cu1A 114.89(13) .
C2A N1A Cu1A 104.15(13) .
C6A N1A Cu1A 108.43(13) .
N1A C2A C3A 109.67(17) .
N4A C3A C2A 109.70(17) .
C8A N4A C3A 110.30(17) .
C8A N4A C7A 108.68(17) .
C3A N4A C7A 109.77(17) .
C8A N4A Cu1A 110.54(13) .
C3A N4A Cu1A 106.84(13) .
C7A N4A Cu1A 110.71(13) .
C9A O9A Cu1A 123.76(14) .
O9A C9A C10A 125.4(2) .
O9A C9A C12A 114.9(2) .
C10A C9A C12A 119.7(2) .
C9A C10A C11A 125.5(2) .
O11A C11A C10A 125.1(2) .
O11A C11A C13A 114.4(2) .
C10A C11A C13A 120.5(2) .
C11A O11A Cu1A 124.67(15) .
O23A S20A O22A 115.28(12) .
O23A S20A O21A 114.81(11) .
O22A S20A O21A 114.93(10) .
O23A S20A C20A 102.92(11) .
O22A S20A C20A 104.13(11) .
O21A S20A C20A 102.29(10) .
S20A O21A Cu1A 141.13(10) .
F23A C20A F22A 108.1(2) .
F23A C20A F21A 107.0(2) .
F22A C20A F21A 107.08(19) .
F23A C20A S20A 112.13(16) .
F22A C20A S20A 111.49(16) .
F21A C20A S20A 110.85(16) .
O9B Cu1B O11B 93.88(6) .
O9B Cu1B N1B 173.54(7) .
O11B Cu1B N1B 89.00(7) .
O9B Cu1B N4B 89.91(7) .
O11B Cu1B N4B 168.88(7) .
N1B Cu1B N4B 86.22(7) .
O9B Cu1B O21B 95.20(6) .
O11B Cu1B O21B 94.25(6) .
N1B Cu1B O21B 90.35(6) .
N4B Cu1B O21B 95.81(7) .
O9B Cu1B O23A 95.51(5) 1_565
O11B Cu1B O23A 96.33(5) 1_565
N1B Cu1B O23A 78.41(6) 1_565
N4B Cu1B O23A 72.88(6) 1_565
O21B Cu1B O23A 164.38(5) 1_565
C6B N1B C5B 108.36(17) .
C6B N1B C2B 112.49(19) .
C5B N1B C2B 108.19(17) .
C6B N1B Cu1B 108.91(13) .
C5B N1B Cu1B 113.62(13) .
C2B N1B Cu1B 105.35(13) .
C3B C2B N1B 109.77(19) .
C2B C3B N4B 110.6(2) .
C8B N4B C7B 108.93(19) .
C8B N4B C3B 111.9(2) .
C7B N4B C3B 107.74(19) .
C8B N4B Cu1B 110.47(14) .
C7B N4B Cu1B 111.79(14) .
C3B N4B Cu1B 105.96(13) .
C9B O9B Cu1B 124.05(14) .
O9B C9B C10B 125.85(19) .
O9B C9B C12B 114.95(18) .
C10B C9B C12B 119.19(18) .
C9B C10B C11B 125.13(19) .
O11B C11B C10B 125.12(19) .
O11B C11B C13B 115.05(19) .
C10B C11B C13B 119.82(19) .
C11B O11B Cu1B 124.42(14) .
O22B S20B O23B 115.91(12) .
O22B S20B O21B 114.73(11) .
O23B S20B O21B 114.16(11) .
O22B S20B C20B 104.10(11) .
O23B S20B C20B 103.13(11) .
O21B S20B C20B 102.41(10) .
S20B O21B Cu1B 145.63(10) .
S20B O23B Cu1A 147.01(11) .
F23B C20B F22B 108.34(19) .
F23B C20B F21B 106.66(19) .
F22B C20B F21B 106.63(18) .
F23B C20B S20B 111.91(16) .
F22B C20B S20B 111.80(16) .
F21B C20B S20B 111.21(15) .

loop_
_geom_bond_atom_site_label_1
_geom_bond_atom_site_label_2
_geom_bond_distance
_geom_bond_site_symmetry_2
Cu1A O11A 1.9135(15) .
Cu1A O9A 1.9246(14) .
Cu1A N1A 2.0411(17) .
Cu1A N4A 2.0527(17) .
Cu1A O21A 2.4395(16) .
Cu1A O23B 3.226(2) .
N1A C5A 1.479(3) .
N1A C2A 1.482(3) .
N1A C6A 1.491(3) .
C2A C3A 1.505(3) .
C3A N4A 1.485(3) .
N4A C8A 1.479(3) .
N4A C7A 1.488(3) .
O9A C9A 1.279(3) .
C9A C10A 1.380(3) .
C9A C12A 1.509(3) .
C10A C11A 1.391(3) .
C11A O11A 1.271(3) .
C11A C13A 1.508(3) .
S20A O23A 1.4350(17) .
S20A O22A 1.4391(17) .
S20A O21A 1.4404(16) .
S20A C20A 1.833(3) .
C20A F23A 1.317(3) .
C20A F22A 1.323(3) .
C20A F21A 1.344(3) .
Cu1B O9B 1.9221(14) .
Cu1B O11B 1.9274(15) .
Cu1B N1B 2.0434(17) .
Cu1B N4B 2.0585(17) .
Cu1B O21B 2.3510(15) .
Cu1B O23A 4.152(2) 1_565
N1B C6B 1.477(3) .
N1B C5B 1.481(3) .
N1B C2B 1.487(3) .
C2B C3B 1.476(3) .
C3B N4B 1.498(3) .
N4B C8B 1.465(3) .
N4B C7B 1.479(3) .
O9B C9B 1.283(2) .
C9B C10B 1.379(3) .
C9B C12B 1.512(3) .
C10B C11B 1.385(3) .
C11B O11B 1.280(2) .
C11B C13B 1.507(3) .
S20B O22B 1.4342(18) .
S20B O23B 1.4377(17) .
S20B O21B 1.4418(15) .
S20B C20B 1.828(2) .
C20B F23B 1.319(3) .
C20B F22B 1.325(3) .
C20B F21B 1.340(2) .
